data_7231524
loop_
_publ_author_name
'Yue, Pengyun'
'Dong, Caiqiao'
'Zhang, Mingtao'
'Xu, Danrui'
'Parkin, Sean'
'Li, Tonglei'
'Li, Conggang'
'Yu, Faquan'
'Long, Sihui'

_publ_section_title
;
 Zwitterion formation and subsequent carboxylate--pyridinium NH synthon
 generation through isomerization of 2-anilinonicotinic acid
;
_journal_issue 40
_journal_name_full CrystEngComm
_journal_page_first 6126
_journal_paper_doi 10.1039/C8CE01255E
_journal_volume 20
_journal_year 2018
_chemical_formula_moiety 'C13 H11 Cl N2 O2'
_chemical_formula_sum 'C13 H11 Cl N2 O2'
_chemical_formula_weight 262.69
_space_group_crystal_system monoclinic
_space_group_IT_number 15
_space_group_name_Hall '-C 2yc'
_space_group_name_H-M_alt 'C 1 2/c 1'
_symmetry_space_group_name_Hall '-C 2yc'
_symmetry_space_group_name_H-M 'C 1 2/c 1'
_atom_sites_solution_hydrogens mixed
_atom_sites_solution_primary direct
_atom_sites_solution_secondary difmap
_audit_creation_method SHELXL-2018/3
_audit_update_record
;
2018-07-20 deposited with the CCDC.
2018-09-12 downloaded from the CCDC.
;
_cell_angle_alpha 90
_cell_angle_beta 90.039(1)
_cell_angle_gamma 90
_cell_formula_units_Z 8
_cell_length_a 12.2170(2)
_cell_length_b 10.6890(2)
_cell_length_c 18.2180(5)
_cell_measurement_reflns_used 3250
_cell_measurement_temperature 90.0(2)
_cell_measurement_theta_max 27.48
_cell_measurement_theta_min 1.00
_cell_volume 2379.04(9)
_computing_cell_refinement '<i>SCALEPACK</i> (Otwinowski & Minor, 2006)'
_computing_data_collection '<i>COLLECT</i> (Nonius, 1998)'
_computing_data_reduction '<i>DENZO-SMN</i> (Otwinowski & Minor, 2006)'
_computing_molecular_graphics '<i>XP in SHELXTL</i> (Sheldrick, 2008)'
_computing_publication_material '<i>SHELX</i> (Sheldrick, 2008) and <i>CIFFIX</i> (Parkin, 2013)'
_computing_structure_refinement '<i>SHELXL-2018/3</i> (Sheldrick, 2015)'
_computing_structure_solution '<i>SHELXS</i> (Sheldrick, 2008)'
_diffrn_ambient_temperature 90.0(2)
_diffrn_detector_area_resol_mean 9.1
_diffrn_measured_fraction_theta_full 0.998
_diffrn_measured_fraction_theta_max 0.998
_diffrn_measurement_device_type 'Nonius KappaCCD diffractometer'
_diffrn_measurement_method '\f and \w scans at fixed \c = 55\%'
_diffrn_radiation_type MoK\a
_diffrn_radiation_wavelength 0.71073
_diffrn_reflns_av_R_equivalents 0.0265
_diffrn_reflns_av_unetI/netI 0.0343
_diffrn_reflns_Laue_measured_fraction_full 0.998
_diffrn_reflns_Laue_measured_fraction_max 0.998
_diffrn_reflns_limit_h_max 15
_diffrn_reflns_limit_h_min -15
_diffrn_reflns_limit_k_max 7
_diffrn_reflns_limit_k_min -13
_diffrn_reflns_limit_l_max 23
_diffrn_reflns_limit_l_min -23
_diffrn_reflns_number 7208
_diffrn_reflns_point_group_measured_fraction_full 0.998
_diffrn_reflns_point_group_measured_fraction_max 0.998
_diffrn_reflns_theta_full 25.242
_diffrn_reflns_theta_max 27.488
_diffrn_reflns_theta_min 2.236
_diffrn_source 'fine-focus sealed-tube'
_exptl_absorpt_coefficient_mu 0.316
_exptl_absorpt_correction_T_max 0.969
_exptl_absorpt_correction_T_min 0.884
_exptl_absorpt_correction_type multi-scan
_exptl_absorpt_process_details '<i>Scalepack</i> (Otwinowski & Minor, 2006)'
_exptl_crystal_colour colourless
_exptl_crystal_density_diffrn 1.467
_exptl_crystal_description block
_exptl_crystal_F_000 1088
_exptl_crystal_size_max 0.400
_exptl_crystal_size_mid 0.200
_exptl_crystal_size_min 0.100
_refine_diff_density_max 0.345
_refine_diff_density_min -0.336
_refine_diff_density_rms 0.056
_refine_ls_extinction_method none
_refine_ls_goodness_of_fit_ref 1.070
_refine_ls_hydrogen_treatment mixed
_refine_ls_matrix_type full
_refine_ls_number_parameters 170
_refine_ls_number_reflns 2733
_refine_ls_number_restraints 0
_refine_ls_restrained_S_all 1.070
_refine_ls_R_factor_all 0.0442
_refine_ls_R_factor_gt 0.0357
_refine_ls_shift/su_max 0.000
_refine_ls_shift/su_mean 0.000
_refine_ls_structure_factor_coef Fsqd
_refine_ls_weighting_details 'w=1/[\s^2^(Fo^2^)+(0.0402P)^2^+2.4813P] where P=(Fo^2^+2Fc^2^)/3'
_refine_ls_weighting_scheme calc
_refine_ls_wR_factor_gt 0.0885
_refine_ls_wR_factor_ref 0.0931
_reflns_Friedel_coverage 0.000
_reflns_number_gt 2335
_reflns_number_total 2733
_reflns_threshold_expression 'I > 2\s(I)'
_cod_data_source_file c8ce01255e2.cif
_cod_data_source_block k09231
_cod_depositor_comments 'Adding full bibliography for 7231522--7231525.cif.'
_cod_database_code 7231524
_shelx_shelxl_version_number 2018/3
_shelx_space_group_comment
; 
The symmetry employed for this shelxl refinement is uniquely defined 
by the following loop, which should always be used as a source of 
symmetry information in preference to the above space-group names. 
They are only intended as comments. 
;
_shelx_estimated_absorpt_t_min 0.884
_shelx_estimated_absorpt_t_max 0.969
_exptl_absorpt_special_details
; 
In addition to absorption, multi-scan techniques also correct other slowly 
varying changes in scale factor over reciprocal space, such as those caused 
by x-ray beam inhomogeneity, goniometer imperfection, crystal decomposition, 
crystal longer than the x-ray beam cross section, absorption by the crystal 
mount etc.  These account, by and large, for much of the difference between 
estimated values of Tmin and Tmax and the _exptl_absorpt_correction_ values. 
;

loop_
_space_group_symop_operation_xyz
'x, y, z'
'-x, y, -z+1/2'
'x+1/2, y+1/2, z'
'-x+1/2, y+1/2, -z+1/2'
'-x, -y, -z'
'x, -y, z-1/2'
'-x+1/2, -y+1/2, -z'
'x+1/2, -y+1/2, z-1/2'

loop_
_atom_site_label
_atom_site_type_symbol
_atom_site_fract_x
_atom_site_fract_y
_atom_site_fract_z
_atom_site_U_iso_or_equiv
_atom_site_adp_type
_atom_site_occupancy
_atom_site_site_symmetry_order
_atom_site_calc_flag
_atom_site_refinement_flags_posn
_atom_site_refinement_flags_adp
Cl1 Cl 0.21602(3) 0.04826(4) 0.48781(2) 0.02190(12) Uani 1 1 d . .
N1 N 0.61031(10) 0.53312(11) 0.30172(6) 0.0134(3) Uani 1 1 d . .
H1 H 0.6190(14) 0.6053(17) 0.2814(9) 0.016 Uiso 1 1 d . U
C2 C 0.68404(11) 0.44252(13) 0.28796(7) 0.0126(3) Uani 1 1 d . .
H2 H 0.738757 0.457274 0.251954 0.015 Uiso 1 1 calc R U
C3 C 0.68328(11) 0.32980(13) 0.32385(7) 0.0121(3) Uani 1 1 d . .
C4 C 0.60122(11) 0.30977(13) 0.37886(7) 0.0124(3) Uani 1 1 d . .
C5 C 0.52069(11) 0.40437(13) 0.38841(8) 0.0143(3) Uani 1 1 d . .
H5 H 0.461671 0.391462 0.421481 0.017 Uiso 1 1 calc R U
C6 C 0.52812(12) 0.51342(14) 0.35016(8) 0.0151(3) Uani 1 1 d . .
H6 H 0.474732 0.576782 0.357586 0.018 Uiso 1 1 calc R U
N7 N 0.60136(10) 0.20573(11) 0.41953(7) 0.0139(3) Uani 1 1 d . .
H7 H 0.6512(14) 0.1556(17) 0.4097(9) 0.017 Uiso 1 1 d . U
C8 C 0.52109(11) 0.17795(13) 0.47424(8) 0.0131(3) Uani 1 1 d . .
C9 C 0.41729(12) 0.13571(13) 0.45309(8) 0.0140(3) Uani 1 1 d . .
C10 C 0.34510(12) 0.10719(13) 0.51022(8) 0.0157(3) Uani 1 1 d . .
C11 C 0.37133(13) 0.12128(13) 0.58377(8) 0.0172(3) Uani 1 1 d . .
H11 H 0.319319 0.101654 0.620756 0.021 Uiso 1 1 calc R U
C12 C 0.47454(13) 0.16442(14) 0.60254(8) 0.0180(3) Uani 1 1 d . .
H12 H 0.493840 0.174763 0.652697 0.022 Uiso 1 1 calc R U
C13 C 0.54979(12) 0.19252(14) 0.54778(8) 0.0168(3) Uani 1 1 d . .
H13 H 0.620780 0.221653 0.560485 0.020 Uiso 1 1 calc R U
C14 C 0.76885(11) 0.23254(13) 0.30496(7) 0.0129(3) Uani 1 1 d . .
O15 O 0.76923(9) 0.13254(10) 0.34134(6) 0.0182(2) Uani 1 1 d . .
O16 O 0.83393(8) 0.25843(9) 0.25348(6) 0.0173(2) Uani 1 1 d . .
C17 C 0.38475(13) 0.12151(15) 0.37383(8) 0.0193(3) Uani 1 1 d . .
H17A H 0.359296 0.035842 0.365104 0.029 Uiso 1 1 calc R U
H17B H 0.448011 0.138952 0.342402 0.029 Uiso 1 1 calc R U
H17C H 0.325752 0.180493 0.362361 0.029 Uiso 1 1 calc R U

loop_
_atom_site_aniso_label
_atom_site_aniso_U_11
_atom_site_aniso_U_22
_atom_site_aniso_U_33
_atom_site_aniso_U_23
_atom_site_aniso_U_13
_atom_site_aniso_U_12
Cl1 0.01530(19) 0.0253(2) 0.0251(2) -0.00113(15) 0.00503(14) -0.00496(15)
N1 0.0152(6) 0.0106(6) 0.0145(6) 0.0021(5) 0.0018(5) -0.0002(5)
C2 0.0108(6) 0.0152(7) 0.0117(6) -0.0022(5) 0.0014(5) -0.0023(5)
C3 0.0125(6) 0.0118(7) 0.0119(6) -0.0026(5) 0.0013(5) -0.0010(5)
C4 0.0129(6) 0.0117(7) 0.0125(6) -0.0013(5) 0.0007(5) -0.0021(5)
C5 0.0127(7) 0.0146(7) 0.0154(7) 0.0002(5) 0.0045(5) -0.0004(5)
C6 0.0125(6) 0.0149(7) 0.0177(7) -0.0022(6) 0.0016(5) 0.0008(6)
N7 0.0134(6) 0.0121(6) 0.0163(6) 0.0007(5) 0.0050(5) 0.0026(5)
C8 0.0157(7) 0.0079(6) 0.0157(7) 0.0008(5) 0.0044(5) 0.0012(5)
C9 0.0176(7) 0.0095(6) 0.0150(7) 0.0006(5) 0.0020(6) 0.0008(5)
C10 0.0149(7) 0.0118(7) 0.0204(7) 0.0008(6) 0.0033(6) -0.0004(6)
C11 0.0231(8) 0.0116(7) 0.0169(7) 0.0010(5) 0.0081(6) 0.0010(6)
C12 0.0261(8) 0.0148(7) 0.0131(7) -0.0014(6) 0.0023(6) 0.0012(6)
C13 0.0180(7) 0.0150(7) 0.0175(7) -0.0007(6) 0.0005(6) -0.0003(6)
C14 0.0125(7) 0.0135(7) 0.0128(6) -0.0035(5) 0.0003(5) -0.0008(5)
O15 0.0202(5) 0.0149(5) 0.0195(5) 0.0020(4) 0.0059(4) 0.0043(4)
O16 0.0174(5) 0.0154(5) 0.0192(5) -0.0011(4) 0.0090(4) -0.0002(4)
C17 0.0187(7) 0.0217(8) 0.0174(7) 0.0006(6) 0.0008(6) -0.0041(6)

loop_
_atom_type_symbol
_atom_type_description
_atom_type_scat_dispersion_real
_atom_type_scat_dispersion_imag
_atom_type_scat_source
C C 0.0033 0.0016 'International Tables Vol C Tables 4.2.6.8 and 6.1.1.4'
H H 0.0000 0.0000 'International Tables Vol C Tables 4.2.6.8 and 6.1.1.4'
Cl Cl 0.1484 0.1585 'International Tables Vol C Tables 4.2.6.8 and 6.1.1.4'
N N 0.0061 0.0033 'International Tables Vol C Tables 4.2.6.8 and 6.1.1.4'
O O 0.0106 0.0060 'International Tables Vol C Tables 4.2.6.8 and 6.1.1.4'

loop_
_geom_angle_atom_site_label_1
_geom_angle_atom_site_label_2
_geom_angle_atom_site_label_3
_geom_angle
C2 N1 C6 120.41(13)
C2 N1 H1 118.8(11)
C6 N1 H1 120.7(11)
N1 C2 C3 122.59(13)
N1 C2 H2 118.7
C3 C2 H2 118.7
C2 C3 C4 118.00(12)
C2 C3 C14 119.34(12)
C4 C3 C14 122.65(12)
N7 C4 C5 121.65(13)
N7 C4 C3 120.74(13)
C5 C4 C3 117.62(12)
C6 C5 C4 120.01(13)
C6 C5 H5 120.0
C4 C5 H5 120.0
N1 C6 C5 121.11(13)
N1 C6 H6 119.4
C5 C6 H6 119.4
C4 N7 C8 123.97(12)
C4 N7 H7 114.7(12)
C8 N7 H7 121.3(12)
C13 C8 C9 121.87(13)
C13 C8 N7 118.34(13)
C9 C8 N7 119.78(12)
C10 C9 C8 115.92(13)
C10 C9 C17 121.72(13)
C8 C9 C17 122.36(13)
C11 C10 C9 123.39(14)
C11 C10 Cl1 118.27(11)
C9 C10 Cl1 118.33(11)
C12 C11 C10 119.00(13)
C12 C11 H11 120.5
C10 C11 H11 120.5
C11 C12 C13 119.81(13)
C11 C12 H12 120.1
C13 C12 H12 120.1
C12 C13 C8 119.99(14)
C12 C13 H13 120.0
C8 C13 H13 120.0
O15 C14 O16 125.20(13)
O15 C14 C3 117.77(12)
O16 C14 C3 117.02(12)
C9 C17 H17A 109.5
C9 C17 H17B 109.5
H17A C17 H17B 109.5
C9 C17 H17C 109.5
H17A C17 H17C 109.5
H17B C17 H17C 109.5

loop_
_geom_bond_atom_site_label_1
_geom_bond_atom_site_label_2
_geom_bond_distance
Cl1 C10 1.7463(15)
N1 C2 1.3462(18)
N1 C6 1.3538(18)
N1 H1 0.862(18)
C2 C3 1.371(2)
C2 H2 0.9500
C3 C4 1.4340(18)
C3 C14 1.5141(19)
C4 N7 1.3363(18)
C4 C5 1.422(2)
C5 C6 1.361(2)
C5 H5 0.9500
C6 H6 0.9500
N7 C8 1.4299(17)
N7 H7 0.830(18)
C8 C13 1.393(2)
C8 C9 1.400(2)
C9 C10 1.3984(19)
C9 C17 1.505(2)
C10 C11 1.386(2)
C11 C12 1.385(2)
C11 H11 0.9500
C12 C13 1.390(2)
C12 H12 0.9500
C13 H13 0.9500
C14 O15 1.2577(18)
C14 O16 1.2606(16)
C17 H17A 0.9800
C17 H17B 0.9800
C17 H17C 0.9800

loop_
_geom_hbond_atom_site_label_D
_geom_hbond_atom_site_label_H
_geom_hbond_atom_site_label_A
_geom_hbond_distance_DH
_geom_hbond_distance_HA
_geom_hbond_distance_DA
_geom_hbond_angle_DHA
_geom_hbond_site_symmetry_A
_geom_hbond_publ_flag
N1 H1 O15 0.862(18) 2.637(17) 3.1769(15) 121.8(14) 4_655 yes
N1 H1 O16 0.862(18) 1.848(19) 2.6975(16) 168.1(17) 4_655 yes
N7 H7 O15 0.830(18) 1.922(18) 2.6174(16) 140.6(16) . yes

loop_
_geom_torsion_atom_site_label_1
_geom_torsion_atom_site_label_2
_geom_torsion_atom_site_label_3
_geom_torsion_atom_site_label_4
_geom_torsion
C6 N1 C2 C3 -3.1(2)
N1 C2 C3 C4 -1.0(2)
N1 C2 C3 C14 179.75(12)
C2 C3 C4 N7 -174.92(13)
C14 C3 C4 N7 4.3(2)
C2 C3 C4 C5 4.91(19)
C14 C3 C4 C5 -175.84(12)
N7 C4 C5 C6 174.75(13)
C3 C4 C5 C6 -5.1(2)
C2 N1 C6 C5 2.9(2)
C4 C5 C6 N1 1.2(2)
C5 C4 N7 C8 1.6(2)
C3 C4 N7 C8 -178.63(13)
C4 N7 C8 C13 -103.88(16)
C4 N7 C8 C9 76.96(18)
C13 C8 C9 C10 -1.0(2)
N7 C8 C9 C10 178.12(12)
C13 C8 C9 C17 179.03(13)
N7 C8 C9 C17 -1.8(2)
C8 C9 C10 C11 1.3(2)
C17 C9 C10 C11 -178.74(14)
C8 C9 C10 Cl1 -177.58(10)
C17 C9 C10 Cl1 2.38(19)
C9 C10 C11 C12 -0.8(2)
Cl1 C10 C11 C12 178.11(11)
C10 C11 C12 C13 -0.1(2)
C11 C12 C13 C8 0.4(2)
C9 C8 C13 C12 0.2(2)
N7 C8 C13 C12 -178.92(13)
C2 C3 C14 O15 176.61(12)
C4 C3 C14 O15 -2.6(2)
C2 C3 C14 O16 -3.71(19)
C4 C3 C14 O16 177.04(12)
